data_4119101
loop_
_publ_author_name
'Park, Kyung-Ho'
'Marshall, Will J.'

_publ_section_title
;
 Remarkably Volatile Copper(II) Complexes ofN,N&#x2018;-Unsymmetrically
 Substituted 1,3-Diketimines as Precursors for Cu Metal Deposition via CVD
 or ALD
;
_journal_issue 26
_journal_name_full 'Journal of the American Chemical Society'
_journal_page_first 9330
_journal_page_last 9331
_journal_paper_doi 10.1021/ja051158s
_journal_volume 127
_journal_year 2005
_chemical_formula_sum 'C26 H30 Cu N4'
_chemical_formula_weight 462.08
_chemical_name_systematic
;
 ?
;
_space_group_IT_number 45
_symmetry_cell_setting orthorhombic
_symmetry_space_group_name_Hall 'I 2 -2c'
_symmetry_space_group_name_H-M 'I b a 2'
_atom_sites_solution_hydrogens geom
_atom_sites_solution_primary direct
_atom_sites_solution_secondary difmap
_audit_creation_method SHELXL-97
_cell_angle_alpha 90.00
_cell_angle_beta 90.00
_cell_angle_gamma 90.00
_cell_formula_units_Z 4
_cell_length_a 11.437(7)
_cell_length_b 21.583(13)
_cell_length_c 9.476(6)
_cell_measurement_temperature 173(2)
_cell_volume 2339(2)
_computing_cell_refinement 'Bruker XSCANS'
_computing_data_collection 'Bruker XSCANS'
_computing_data_reduction 'Bruker SHELXTL'
_computing_molecular_graphics 'Bruker SHELXTL'
_computing_publication_material 'Bruker SHELXTL'
_computing_structure_refinement 'SHELXL-97 (Sheldrick, 1997)'
_computing_structure_solution 'SHELXS-97 (Sheldrick, 1990)'
_diffrn_ambient_temperature 173(2)
_diffrn_measured_fraction_theta_full 0.972
_diffrn_measured_fraction_theta_max 0.972
_diffrn_measurement_device_type 'Bruker P4'
_diffrn_measurement_method '\w scans'
_diffrn_radiation_monochromator graphite
_diffrn_radiation_source 'fine-focus sealed tube'
_diffrn_radiation_type MoK\a
_diffrn_radiation_wavelength 0.71073
_diffrn_reflns_av_R_equivalents 0.0596
_diffrn_reflns_av_sigmaI/netI 0.0823
_diffrn_reflns_limit_h_max 10
_diffrn_reflns_limit_h_min -15
_diffrn_reflns_limit_k_max 28
_diffrn_reflns_limit_k_min -27
_diffrn_reflns_limit_l_max 12
_diffrn_reflns_limit_l_min -12
_diffrn_reflns_number 7279
_diffrn_reflns_theta_full 28.25
_diffrn_reflns_theta_max 28.25
_diffrn_reflns_theta_min 1.89
_exptl_absorpt_coefficient_mu 0.953
_exptl_absorpt_correction_type none
_exptl_crystal_colour dk.green
_exptl_crystal_density_diffrn 1.312
_exptl_crystal_density_meas hemisphere
_exptl_crystal_density_method 'not measured'
_exptl_crystal_description needle
_exptl_crystal_F_000 972
_exptl_crystal_size_max .50
_exptl_crystal_size_mid .05
_exptl_crystal_size_min .02
_refine_diff_density_max 0.684
_refine_diff_density_min -0.332
_refine_diff_density_rms 0.083
_refine_ls_abs_structure_details 'Flack H D (1983), Acta Cryst. A39, 876-881'
_refine_ls_abs_structure_Flack 0.05(3)
_refine_ls_extinction_method none
_refine_ls_goodness_of_fit_ref 0.994
_refine_ls_hydrogen_treatment riding
_refine_ls_matrix_type full
_refine_ls_number_parameters 142
_refine_ls_number_reflns 2644
_refine_ls_number_restraints 1
_refine_ls_restrained_S_all 0.993
_refine_ls_R_factor_all 0.0883
_refine_ls_R_factor_gt 0.0469
_refine_ls_shift/su_max 0.001
_refine_ls_shift/su_mean 0.000
_refine_ls_structure_factor_coef Fsqd
_refine_ls_weighting_details 'calc w=1/[\s^2^(Fo^2^)+(0.0503P)^2^+2.4625P] where P=(Fo^2^+2Fc^2^)/3'
_refine_ls_weighting_scheme calc
_refine_ls_wR_factor_gt 0.0996
_refine_ls_wR_factor_ref 0.1170
_reflns_number_gt 1824
_reflns_number_total 2644
_reflns_threshold_expression >2sigma(I)
_cod_data_source_file ja051158ssup10.cif
_cod_data_source_block 04062
_cod_depositor_comments
;
The following automatic conversions were performed:

'_symmetry_cell_setting' value 'Orthorhombic' changed to
'orthorhombic' according to
/home/saulius/struct/CIF-dictionaries/cif_core.dic dictionary named
'cif_core.dic' version 2.4.2 from 2011-04-26.

Automatic conversion script
Id: cif_fix_values 1891 2012-01-12 08:04:46Z andrius 
;
_cod_original_sg_symbol_H-M Iba2
_cod_database_code 4119101

loop_
_symmetry_equiv_pos_as_xyz
'x, y, z'
'-x, -y, z'
'x+1/2, -y+1/2, z'
'-x+1/2, y+1/2, z'
'x+1/2, y+1/2, z+1/2'
'-x+1/2, -y+1/2, z+1/2'
'x+1, -y+1, z+1/2'
'-x+1, y+1, z+1/2'

loop_
_atom_site_label
_atom_site_type_symbol
_atom_site_fract_x
_atom_site_fract_y
_atom_site_fract_z
_atom_site_U_iso_or_equiv
_atom_site_adp_type
_atom_site_occupancy
_atom_site_symmetry_multiplicity
_atom_site_calc_flag
_atom_site_refinement_flags
Cu1 Cu 1.0000 0.5000 0.94440(11) 0.02040(17) Uani 1 2 d S
N1 N 0.8402(3) 0.49222(15) 0.8789(4) 0.0228(8) Uani 1 1 d .
C1 C 0.7892(4) 0.43655(19) 0.8141(6) 0.0353(12) Uani 1 1 d .
H1A H 0.8283 0.4274 0.7232 0.042 Uiso 1 1 calc R
H1B H 0.7989 0.4004 0.8773 0.042 Uiso 1 1 calc R
N2 N 0.9762(3) 0.58581(15) 1.0078(4) 0.0229(8) Uani 1 1 d .
C2 C 0.6647(5) 0.4495(2) 0.7912(8) 0.0565(17) Uani 1 1 d .
H2A H 0.6166 0.4296 0.8653 0.068 Uiso 1 1 calc R
H2B H 0.6393 0.4339 0.6979 0.068 Uiso 1 1 calc R
C3 C 0.6535(4) 0.5187(2) 0.7982(7) 0.0423(14) Uani 1 1 d .
H3A H 0.6475 0.5369 0.7026 0.051 Uiso 1 1 calc R
H3B H 0.5842 0.5310 0.8541 0.051 Uiso 1 1 calc R
C4 C 0.7644(4) 0.53823(19) 0.8697(5) 0.0256(10) Uani 1 1 d .
C5 C 0.7838(4) 0.59932(18) 0.9156(5) 0.0259(12) Uani 1 1 d .
H5A H 0.7230 0.6284 0.8995 0.031 Uiso 1 1 calc R
C6 C 0.8836(4) 0.62084(17) 0.9822(4) 0.0226(10) Uani 1 1 d .
C7 C 0.8834(4) 0.6880(2) 1.0245(5) 0.0268(10) Uani 1 1 d .
C8 C 0.8024(5) 0.7092(2) 1.1214(5) 0.0334(11) Uani 1 1 d .
H8A H 0.7477 0.6812 1.1618 0.040 Uiso 1 1 calc R
C9 C 0.8007(5) 0.7713(2) 1.1597(6) 0.0438(15) Uani 1 1 d .
H9A H 0.7470 0.7856 1.2288 0.053 Uiso 1 1 calc R
C10 C 0.8768(6) 0.8116(2) 1.0972(7) 0.0519(16) Uani 1 1 d .
H10A H 0.8753 0.8542 1.1231 0.062 Uiso 1 1 calc R
C11 C 0.9548(6) 0.7918(2) 0.9983(8) 0.0572(18) Uani 1 1 d .
H11A H 1.0062 0.8205 0.9544 0.069 Uiso 1 1 calc R
C12 C 0.9590(4) 0.72908(18) 0.9617(8) 0.0402(13) Uani 1 1 d .
H12A H 1.0139 0.7149 0.8937 0.048 Uiso 1 1 calc R
C13 C 1.0686(4) 0.6099(2) 1.1021(5) 0.0324(11) Uani 1 1 d .
H13A H 1.1016 0.6478 1.0618 0.049 Uiso 1 1 calc R
H13B H 1.1304 0.5787 1.1121 0.049 Uiso 1 1 calc R
H13C H 1.0349 0.6190 1.1950 0.049 Uiso 1 1 calc R

loop_
_atom_site_aniso_label
_atom_site_aniso_U_11
_atom_site_aniso_U_22
_atom_site_aniso_U_33
_atom_site_aniso_U_23
_atom_site_aniso_U_13
_atom_site_aniso_U_12
Cu1 0.0190(3) 0.0136(2) 0.0287(3) 0.000 0.000 0.0030(3)
N1 0.0201(17) 0.0159(17) 0.0325(18) -0.0018(15) -0.0005(14) 0.0004(15)
C1 0.035(3) 0.021(2) 0.051(3) -0.006(2) -0.008(3) -0.003(2)
N2 0.025(2) 0.0164(16) 0.0276(18) -0.0021(14) -0.0003(15) 0.0034(14)
C2 0.034(3) 0.038(3) 0.097(5) -0.022(3) -0.019(3) 0.006(3)
C3 0.029(3) 0.024(2) 0.074(4) -0.007(2) -0.011(3) 0.001(2)
C4 0.022(2) 0.025(2) 0.030(2) 0.0049(19) 0.001(2) 0.0039(18)
C5 0.022(2) 0.0189(18) 0.037(3) 0.0009(18) 0.0009(19) 0.0084(16)
C6 0.029(2) 0.0172(18) 0.022(3) 0.0022(16) 0.0036(16) 0.0062(17)
C7 0.030(2) 0.017(2) 0.033(3) -0.0012(18) -0.004(2) 0.0040(19)
C8 0.040(3) 0.020(2) 0.039(3) -0.005(2) 0.002(2) 0.009(2)
C9 0.053(3) 0.027(2) 0.051(4) -0.010(2) 0.001(2) 0.015(2)
C10 0.071(4) 0.017(2) 0.068(4) -0.010(3) 0.001(4) 0.007(3)
C11 0.066(4) 0.023(2) 0.083(5) -0.001(3) 0.013(3) -0.002(3)
C12 0.042(2) 0.0208(18) 0.057(4) -0.003(3) 0.011(3) -0.0010(17)
C13 0.035(3) 0.028(2) 0.034(3) -0.010(2) -0.010(2) 0.000(2)

loop_
_atom_type_symbol
_atom_type_description
_atom_type_scat_dispersion_real
_atom_type_scat_dispersion_imag
_atom_type_scat_source
C C 0.0033 0.0016 'International Tables Vol C Tables 4.2.6.8 and 6.1.1.4'
H H 0.0000 0.0000 'International Tables Vol C Tables 4.2.6.8 and 6.1.1.4'
N N 0.0061 0.0033 'International Tables Vol C Tables 4.2.6.8 and 6.1.1.4'
Cu Cu 0.3201 1.2651 'International Tables Vol C Tables 4.2.6.8 and 6.1.1.4'

loop_
_geom_angle_atom_site_label_1
_geom_angle_atom_site_label_2
_geom_angle_atom_site_label_3
_geom_angle
_geom_angle_site_symmetry_1
_geom_angle_site_symmetry_3
N1 Cu1 N1 142.6(2) . 2_765
N1 Cu1 N2 92.82(14) . .
N1 Cu1 N2 98.43(14) 2_765 .
N1 Cu1 N2 98.43(14) . 2_765
N1 Cu1 N2 92.82(14) 2_765 2_765
N2 Cu1 N2 144.4(2) . 2_765
C4 N1 C1 109.1(4) . .
C4 N1 Cu1 125.1(3) . .
C1 N1 Cu1 125.4(3) . .
C2 C1 N1 106.9(4) . .
C6 N2 C13 118.8(3) . .
C6 N2 Cu1 126.3(3) . .
C13 N2 Cu1 114.6(3) . .
C1 C2 C3 105.4(4) . .
C4 C3 C2 103.2(4) . .
N1 C4 C5 125.5(4) . .
N1 C4 C3 111.9(4) . .
C5 C4 C3 122.6(4) . .
C6 C5 C4 125.9(4) . .
N2 C6 C5 123.5(4) . .
N2 C6 C7 120.2(4) . .
C5 C6 C7 116.3(4) . .
C12 C7 C8 119.8(4) . .
C12 C7 C6 120.3(4) . .
C8 C7 C6 119.8(4) . .
C7 C8 C9 120.1(5) . .
C10 C9 C8 119.6(5) . .
C11 C10 C9 121.0(5) . .
C10 C11 C12 119.8(6) . .
C7 C12 C11 119.7(5) . .

loop_
_geom_bond_atom_site_label_1
_geom_bond_atom_site_label_2
_geom_bond_distance
_geom_bond_site_symmetry_2
Cu1 N1 1.938(4) .
Cu1 N1 1.938(4) 2_765
Cu1 N2 1.966(3) .
Cu1 N2 1.966(3) 2_765
N1 C4 1.321(5) .
N1 C1 1.470(5) .
C1 C2 1.467(7) .
N2 C6 1.324(5) .
N2 C13 1.478(6) .
C2 C3 1.500(7) .
C3 C4 1.498(7) .
C4 C5 1.406(6) .
C5 C6 1.384(6) .
C6 C7 1.505(5) .
C7 C12 1.374(6) .
C7 C8 1.382(7) .
C8 C9 1.389(6) .
C9 C10 1.366(8) .
C10 C11 1.363(9) .
C11 C12 1.398(7) .

loop_
_geom_torsion_atom_site_label_1
_geom_torsion_atom_site_label_2
_geom_torsion_atom_site_label_3
_geom_torsion_atom_site_label_4
_geom_torsion
_geom_torsion_site_symmetry_1
N1 Cu1 N1 C4 -98.8(4) 2_765
N2 Cu1 N1 C4 9.1(4) .
N2 Cu1 N1 C4 155.2(4) 2_765
N1 Cu1 N1 C1 72.5(4) 2_765
N2 Cu1 N1 C1 -179.7(4) .
N2 Cu1 N1 C1 -33.5(4) 2_765
C4 N1 C1 C2 -11.9(6) .
Cu1 N1 C1 C2 175.6(4) .
N1 Cu1 N2 C6 -9.6(4) .
N1 Cu1 N2 C6 134.6(4) 2_765
N2 Cu1 N2 C6 -118.4(4) 2_765
N1 Cu1 N2 C13 165.2(3) .
N1 Cu1 N2 C13 -50.5(3) 2_765
N2 Cu1 N2 C13 56.5(3) 2_765
N1 C1 C2 C3 18.3(7) .
C1 C2 C3 C4 -17.5(7) .
C1 N1 C4 C5 -177.6(4) .
Cu1 N1 C4 C5 -5.1(6) .
C1 N1 C4 C3 0.3(6) .
Cu1 N1 C4 C3 172.8(3) .
C2 C3 C4 N1 11.0(7) .
C2 C3 C4 C5 -171.1(5) .
N1 C4 C5 C6 -2.4(7) .
C3 C4 C5 C6 180.0(5) .
C13 N2 C6 C5 -168.8(4) .
Cu1 N2 C6 C5 5.9(6) .
C13 N2 C6 C7 11.9(6) .
Cu1 N2 C6 C7 -173.4(3) .
C4 C5 C6 N2 1.9(7) .
C4 C5 C6 C7 -178.7(4) .
N2 C6 C7 C12 65.4(6) .
C5 C6 C7 C12 -113.9(5) .
N2 C6 C7 C8 -118.1(5) .
C5 C6 C7 C8 62.5(6) .
C12 C7 C8 C9 -2.8(8) .
C6 C7 C8 C9 -179.2(4) .
C7 C8 C9 C10 2.4(8) .
C8 C9 C10 C11 -0.4(9) .
C9 C10 C11 C12 -1.2(10) .
C8 C7 C12 C11 1.2(8) .
C6 C7 C12 C11 177.6(5) .
C10 C11 C12 C7 0.8(10) .
